data_4066476
loop_
_publ_author_name
'Gao, Huan-huan'
'Yan, Chun-hui'
'Tao, Xue-Ping'
'Xia, Ying'
'Sun, Hong-Mei'
'Shen, Qi'
'Zhang, Yong'

_publ_section_title
;
 Synthesis of Anionic Iron(II) Complex Bearing an N-Heterocyclic Carbene
 Ligand and Its Catalysis for Aryl Grignard Cross-Coupling of Alkyl
 Halides
;
_journal_issue 18
_journal_name_full Organometallics
_journal_page_first 4189
_journal_paper_doi 10.1021/om100482w
_journal_volume 29
_journal_year 2010
_chemical_formula_moiety 'C27 H36 Br3 Fe N2, C27 H37 N2, 3(C7 H8)'
_chemical_formula_sum 'C75 H97 Br3 Fe N4'
_chemical_formula_weight 1350.15
_chemical_name_systematic
; 
 ? 
;
_space_group_IT_number 12
_symmetry_cell_setting monoclinic
_symmetry_Int_Tables_number 12
_symmetry_space_group_name_Hall '-C 2y'
_symmetry_space_group_name_H-M 'C 1 2/m 1'
_atom_sites_solution_hydrogens geom
_atom_sites_solution_primary direct
_atom_sites_solution_secondary difmap
_audit_creation_method SHELXL-97
_cell_angle_alpha 90.00
_cell_angle_beta 127.016(4)
_cell_angle_gamma 90.00
_cell_formula_units_Z 4
_cell_length_a 25.818(4)
_cell_length_b 17.062(2)
_cell_length_c 20.125(3)
_cell_measurement_reflns_used 15631
_cell_measurement_temperature 223(2)
_cell_measurement_theta_max 27.5
_cell_measurement_theta_min 3.1
_cell_volume 7078.6(18)
_computing_cell_refinement CrystalClear
_computing_data_collection CrystalClear
_computing_data_reduction CrystalStructure
_computing_structure_refinement 'SHELXL-97 (Sheldrick, 1997)'
_computing_structure_solution 'SHELXS-97 (Sheldrick, 1990)'
_diffrn_ambient_temperature 223(2)
_diffrn_detector_area_resol_mean 14.63
_diffrn_measured_fraction_theta_full 0.991
_diffrn_measured_fraction_theta_max 0.991
_diffrn_measurement_device_type 'Rigaku Saturn'
_diffrn_measurement_method \w
_diffrn_radiation_monochromator graphite
_diffrn_radiation_source 'fine-focus sealed tube'
_diffrn_radiation_type MoK\a
_diffrn_radiation_wavelength 0.71075
_diffrn_reflns_av_R_equivalents 0.0389
_diffrn_reflns_av_sigmaI/netI 0.0444
_diffrn_reflns_limit_h_max 25
_diffrn_reflns_limit_h_min -31
_diffrn_reflns_limit_k_max 18
_diffrn_reflns_limit_k_min -20
_diffrn_reflns_limit_l_max 24
_diffrn_reflns_limit_l_min -24
_diffrn_reflns_number 18183
_diffrn_reflns_theta_full 25.50
_diffrn_reflns_theta_max 25.50
_diffrn_reflns_theta_min 3.05
_exptl_absorpt_coefficient_mu 1.949
_exptl_absorpt_correction_T_max 0.678
_exptl_absorpt_correction_T_min 0.324
_exptl_absorpt_correction_type multi-scan
_exptl_absorpt_process_details 'Jacobson, R. (1998) Private communication'
_exptl_crystal_colour colorless
_exptl_crystal_density_diffrn 1.267
_exptl_crystal_density_method 'not measured'
_exptl_crystal_description prism
_exptl_crystal_F_000 2824
_exptl_crystal_size_max 0.80
_exptl_crystal_size_mid 0.25
_exptl_crystal_size_min 0.20
_refine_diff_density_max 1.234
_refine_diff_density_min -0.783
_refine_diff_density_rms 0.080
_refine_ls_extinction_method none
_refine_ls_goodness_of_fit_ref 1.070
_refine_ls_hydrogen_treatment mixed
_refine_ls_matrix_type full
_refine_ls_number_parameters 335
_refine_ls_number_reflns 6762
_refine_ls_number_restraints 32
_refine_ls_restrained_S_all 1.083
_refine_ls_R_factor_all 0.1009
_refine_ls_R_factor_gt 0.0780
_refine_ls_shift/su_max 0.002
_refine_ls_shift/su_mean 0.000
_refine_ls_structure_factor_coef Fsqd
_refine_ls_weighting_details 'calc w=1/[\s^2^(Fo^2^)+(0.1108P)^2^+19.9014P] where P=(Fo^2^+2Fc^2^)/3'
_refine_ls_weighting_scheme calc
_refine_ls_wR_factor_gt 0.2052
_refine_ls_wR_factor_ref 0.2218
_reflns_number_gt 5112
_reflns_number_total 6762
_reflns_threshold_expression >2sigma(I)
_cod_data_source_file om100482w_si_002.cif
_cod_data_source_block shelxl
_cod_original_cell_volume 7078.8(19)
_cod_original_sg_symbol_H-M 'C 2/m'
_cod_database_code 4066476

loop_
_symmetry_equiv_pos_as_xyz
'x, y, z'
'-x, y, -z'
'x+1/2, y+1/2, z'
'-x+1/2, y+1/2, -z'
'-x, -y, -z'
'x, -y, z'
'-x+1/2, -y+1/2, -z'
'x+1/2, -y+1/2, z'

loop_
_atom_site_label
_atom_site_type_symbol
_atom_site_fract_x
_atom_site_fract_y
_atom_site_fract_z
_atom_site_U_iso_or_equiv
_atom_site_adp_type
_atom_site_occupancy
_atom_site_symmetry_multiplicity
_atom_site_calc_flag
_atom_site_refinement_flags
_atom_site_disorder_assembly
_atom_site_disorder_group
Br1 Br 0.17368(4) 0.37923(5) 0.74087(4) 0.0897(3) Uani 1 1 d . . .
Br2 Br 0.32724(3) 0.5000 0.90168(4) 0.0555(3) Uani 1 2 d S . .
Fe1 Fe 0.23007(5) 0.5000 0.75568(6) 0.0441(3) Uani 1 2 d S . .
N1 N 0.2047(3) 0.5000 0.5801(3) 0.0530(16) Uani 1 2 d S . .
N2 N 0.3061(3) 0.5000 0.6798(3) 0.0468(14) Uani 1 2 d S . .
N3 N 0.1628(2) 0.4366(3) -0.0468(2) 0.0495(10) Uani 1 1 d . . .
C1 C 0.2467(3) 0.5000 0.6651(4) 0.0432(15) Uani 1 2 d S . .
C2 C 0.2367(4) 0.5000 0.5451(5) 0.070(3) Uani 1 2 d S . .
H2 H 0.2172 0.5000 0.4878 0.084 Uiso 1 2 calc SR . .
C3 C 0.3004(4) 0.5000 0.6065(4) 0.059(2) Uani 1 2 d S . .
H3 H 0.3342 0.5000 0.6013 0.071 Uiso 1 2 calc SR . .
C4 C 0.1337(4) 0.5000 0.5288(5) 0.0813(13) Uani 1 2 d S . .
C5 C 0.1019(3) 0.4289(5) 0.5028(4) 0.0813(13) Uani 1 1 d . . .
C6 C 0.0333(3) 0.4314(5) 0.4462(4) 0.0813(13) Uani 1 1 d . . .
H6 H 0.0095 0.3845 0.4277 0.098 Uiso 1 1 calc R . .
C7 C 0.0020(5) 0.5000 0.4189(5) 0.0813(13) Uani 1 2 d S . .
H7 H -0.0433 0.5000 0.3791 0.098 Uiso 1 2 calc SR . .
C8 C 0.1379(4) 0.3519(5) 0.5319(4) 0.087(2) Uani 1 1 d . . .
H8 H 0.1794 0.3607 0.5875 0.105 Uiso 1 1 calc R . .
C9 C 0.1543(4) 0.3237(6) 0.4735(6) 0.119(3) Uani 1 1 d . . .
H9A H 0.1146 0.3179 0.4175 0.178 Uiso 1 1 calc R . .
H9B H 0.1765 0.2737 0.4929 0.178 Uiso 1 1 calc R . .
H9C H 0.1822 0.3619 0.4735 0.178 Uiso 1 1 calc R . .
C10 C 0.1011(5) 0.2855(6) 0.5408(6) 0.118(3) Uani 1 1 d . . .
H10A H 0.0892 0.3035 0.5757 0.177 Uiso 1 1 calc R . .
H10B H 0.1289 0.2399 0.5660 0.177 Uiso 1 1 calc R . .
H10C H 0.0622 0.2718 0.4863 0.177 Uiso 1 1 calc R . .
C11 C 0.3685(4) 0.5000 0.7594(6) 0.0743(11) Uani 1 2 d S . .
C12 C 0.3974(3) 0.4281(5) 0.7948(4) 0.0743(11) Uani 1 1 d . A .
C13 C 0.4604(3) 0.4304(5) 0.8700(4) 0.0743(11) Uani 1 1 d . . .
H13 H 0.4823 0.3835 0.8967 0.089 Uiso 1 1 calc R . .
C14 C 0.4894(4) 0.5000 0.9039(6) 0.0743(11) Uani 1 2 d S . .
H14 H 0.5319 0.5000 0.9536 0.089 Uiso 1 2 calc SR . .
C15 C 0.3621(4) 0.3521(5) 0.7560(6) 0.091(2) Uani 1 1 d D . .
H15 H 0.3151(10) 0.359(5) 0.728(5) 0.13(3) Uiso 1 1 d D . .
C16 C 0.3665(10) 0.3187(14) 0.6888(13) 0.100(4) Uiso 0.50 1 d P A 1
H16A H 0.3506 0.2652 0.6763 0.150 Uiso 0.50 1 calc PR A 1
H16B H 0.4113 0.3195 0.7087 0.150 Uiso 0.50 1 calc PR A 1
H16C H 0.3403 0.3503 0.6388 0.150 Uiso 0.50 1 calc PR A 1
C16' C 0.3890(10) 0.3133(14) 0.7147(13) 0.100(4) Uiso 0.50 1 d P A 2
H16D H 0.4306 0.2895 0.7569 0.150 Uiso 0.50 1 calc PR A 2
H16E H 0.3945 0.3524 0.6844 0.150 Uiso 0.50 1 calc PR A 2
H16F H 0.3591 0.2733 0.6764 0.150 Uiso 0.50 1 calc PR A 2
C17 C 0.3916(10) 0.2974(12) 0.8326(11) 0.115(5) Uiso 0.50 1 d PD A 1
H17A H 0.3824 0.3184 0.8693 0.173 Uiso 0.50 1 calc PR A 1
H17B H 0.4382 0.2940 0.8623 0.173 Uiso 0.50 1 calc PR A 1
H17C H 0.3727 0.2455 0.8140 0.173 Uiso 0.50 1 calc PR A 1
C17' C 0.3599(11) 0.2863(11) 0.8055(13) 0.115(5) Uiso 0.50 1 d PD A 2
H17D H 0.3986 0.2543 0.8312 0.173 Uiso 0.50 1 calc PR A 2
H17E H 0.3218 0.2541 0.7684 0.173 Uiso 0.50 1 calc PR A 2
H17F H 0.3580 0.3085 0.8483 0.173 Uiso 0.50 1 calc PR A 2
C18 C 0.2022(2) 0.4606(3) -0.0687(3) 0.0538(13) Uani 1 1 d . . .
H18 H 0.2245 0.4279 -0.0812 0.065 Uiso 1 1 calc R . .
C19 C 0.1402(4) 0.5000 -0.0346(4) 0.0487(17) Uani 1 2 d S . .
H19 H 0.1122 0.5000 -0.0194 0.058 Uiso 1 2 calc SR . .
C20 C 0.1511(3) 0.3568(3) -0.0348(4) 0.0566(14) Uani 1 1 d . . .
C21 C 0.1927(3) 0.3249(4) 0.0451(4) 0.0640(15) Uani 1 1 d . B .
C22 C 0.1798(4) 0.2475(4) 0.0542(4) 0.077(2) Uani 1 1 d . . .
H22 H 0.2072 0.2230 0.1064 0.093 Uiso 1 1 calc R . .
C23 C 0.1280(4) 0.2063(4) -0.0116(5) 0.083(2) Uani 1 1 d . . .
H23 H 0.1194 0.1552 -0.0032 0.099 Uiso 1 1 calc R . .
C24 C 0.0891(4) 0.2395(4) -0.0885(4) 0.0781(19) Uani 1 1 d . . .
H24 H 0.0546 0.2102 -0.1330 0.094 Uiso 1 1 calc R . .
C25 C 0.0993(3) 0.3162(4) -0.1030(4) 0.0617(15) Uani 1 1 d . . .
C26 C 0.2486(3) 0.3701(5) 0.1156(4) 0.082(2) Uani 1 1 d D . .
H26 H 0.245(4) 0.4271(11) 0.105(5) 0.11(3) Uiso 1 1 d D . .
C27 C 0.3093(9) 0.3210(11) 0.1410(14) 0.108(4) Uiso 0.50 1 d PD B 1
H27A H 0.3103 0.3167 0.0937 0.161 Uiso 0.50 1 calc PR B 1
H27B H 0.3066 0.2690 0.1583 0.161 Uiso 0.50 1 calc PR B 1
H27C H 0.3484 0.3468 0.1866 0.161 Uiso 0.50 1 calc PR B 1
C27' C 0.3136(8) 0.3574(12) 0.1331(14) 0.108(4) Uiso 0.50 1 d PD B 2
H27D H 0.3260 0.3028 0.1469 0.161 Uiso 0.50 1 calc PR B 2
H27E H 0.3459 0.3902 0.1794 0.161 Uiso 0.50 1 calc PR B 2
H27F H 0.3107 0.3711 0.0841 0.161 Uiso 0.50 1 calc PR B 2
C28 C 0.2449(11) 0.3852(11) 0.1884(13) 0.099(4) Uiso 0.50 1 d P B 1
H28A H 0.2290 0.3385 0.1983 0.149 Uiso 0.50 1 calc PR B 1
H28B H 0.2157 0.4285 0.1745 0.149 Uiso 0.50 1 calc PR B 1
H28C H 0.2878 0.3979 0.2382 0.149 Uiso 0.50 1 calc PR B 1
C28' C 0.2559(10) 0.3548(11) 0.1964(13) 0.099(4) Uiso 0.50 1 d P B 2
H28D H 0.2661 0.3000 0.2116 0.149 Uiso 0.50 1 calc PR B 2
H28E H 0.2156 0.3677 0.1877 0.149 Uiso 0.50 1 calc PR B 2
H28F H 0.2906 0.3872 0.2408 0.149 Uiso 0.50 1 calc PR B 2
C29 C 0.0550(3) 0.3529(4) -0.1884(4) 0.0685(16) Uani 1 1 d . . .
H29 H 0.0790 0.3970 -0.1903 0.082 Uiso 1 1 calc R . .
C30 C 0.0378(3) 0.2960(4) -0.2574(4) 0.0794(19) Uani 1 1 d . . .
H30A H 0.0773 0.2744 -0.2457 0.119 Uiso 1 1 calc R . .
H30B H 0.0139 0.3236 -0.3102 0.119 Uiso 1 1 calc R . .
H30C H 0.0113 0.2539 -0.2602 0.119 Uiso 1 1 calc R . .
C31 C -0.0059(4) 0.3870(5) -0.2036(5) 0.096(2) Uani 1 1 d . . .
H31A H -0.0311 0.3451 -0.2031 0.144 Uiso 1 1 calc R . .
H31B H -0.0317 0.4130 -0.2573 0.144 Uiso 1 1 calc R . .
H31C H 0.0063 0.4245 -0.1602 0.144 Uiso 1 1 calc R . .
C32 C 0.4682(18) 0.5664(13) 0.360(2) 0.154(3) Uiso 0.50 1 d PD . .
C33 C 0.4529(7) 0.5000 0.3820(10) 0.154(3) Uiso 1 2 d SD . .
C34 C 0.4659(19) 0.4302(14) 0.362(2) 0.154(3) Uiso 0.50 1 d PD . .
C35 C 0.494(3) 0.4306(16) 0.320(3) 0.154(3) Uiso 0.50 1 d PD . .
C36 C 0.5030(9) 0.5000 0.2927(12) 0.154(3) Uiso 1 2 d SD . .
C37 C 0.495(3) 0.5709(16) 0.317(3) 0.154(3) Uiso 0.50 1 d PD . .
C38 C 0.4464(13) 0.6275(15) 0.3945(17) 0.154(3) Uiso 0.50 1 d PD . .
C39 C 0.2987(9) 0.5000 0.4238(10) 0.138(3) Uiso 1 2 d SD . .
C40 C 0.2943(13) 0.5736(9) 0.4199(14) 0.138(3) Uiso 0.50 1 d PD . .
C41 C 0.2468(10) 0.6209(13) 0.3758(13) 0.138(3) Uiso 0.50 1 d PD . .
C42 C 0.1922(11) 0.5764(9) 0.3257(15) 0.138(3) Uiso 0.50 1 d PD . .
C43 C 0.1881(9) 0.5000 0.3225(11) 0.138(3) Uiso 1 2 d SD . .
C44 C 0.2433(9) 0.4477(12) 0.3711(13) 0.138(3) Uiso 0.50 1 d PD . .
C45 C 0.3449(11) 0.4312(13) 0.4682(15) 0.138(3) Uiso 0.50 1 d PD . .
C46 C 0.9467(9) 0.5000 0.9380(11) 0.130(5) Uiso 1 2 d SD . .
C47 C 0.9389(11) 0.5759(10) 0.9320(15) 0.248(9) Uiso 1 1 d D . .
C48 C 0.986(2) 0.6306(16) 0.987(3) 0.353(15) Uiso 1 1 d D . .
C49 C 1.0000 0.4477(15) 1.0000 0.195(9) Uiso 1 2 d SD . .
C50 C 0.8778(17) 0.5000 0.863(3) 0.51(4) Uiso 1 2 d SD . .

loop_
_atom_site_aniso_label
_atom_site_aniso_U_11
_atom_site_aniso_U_22
_atom_site_aniso_U_33
_atom_site_aniso_U_23
_atom_site_aniso_U_13
_atom_site_aniso_U_12
Br1 0.1025(6) 0.1037(6) 0.0612(4) -0.0129(4) 0.0484(4) -0.0499(4)
Br2 0.0420(4) 0.0804(6) 0.0375(4) 0.000 0.0204(3) 0.000
Fe1 0.0388(5) 0.0598(6) 0.0343(5) 0.000 0.0224(4) 0.000
N1 0.038(3) 0.089(5) 0.033(3) 0.000 0.022(3) 0.000
N2 0.041(3) 0.063(4) 0.040(3) 0.000 0.026(3) 0.000
N3 0.046(2) 0.060(3) 0.044(2) 0.006(2) 0.028(2) 0.005(2)
C1 0.038(4) 0.053(4) 0.038(3) 0.000 0.022(3) 0.000
C2 0.057(5) 0.123(8) 0.044(4) 0.000 0.037(4) 0.000
C3 0.053(5) 0.092(6) 0.040(4) 0.000 0.032(4) 0.000
C4 0.051(2) 0.144(4) 0.0444(19) 0.000 0.0260(18) 0.000
C5 0.051(2) 0.144(4) 0.0444(19) 0.000 0.0260(18) 0.000
C6 0.051(2) 0.144(4) 0.0444(19) 0.000 0.0260(18) 0.000
C7 0.051(2) 0.144(4) 0.0444(19) 0.000 0.0260(18) 0.000
C8 0.078(5) 0.120(6) 0.068(4) -0.036(4) 0.046(4) -0.029(4)
C9 0.102(6) 0.159(9) 0.112(7) -0.047(6) 0.074(6) -0.011(6)
C10 0.125(7) 0.125(7) 0.128(7) -0.064(6) 0.089(6) -0.057(6)
C11 0.049(2) 0.114(3) 0.060(2) 0.000 0.0332(18) 0.000
C12 0.049(2) 0.114(3) 0.060(2) 0.000 0.0332(18) 0.000
C13 0.049(2) 0.114(3) 0.060(2) 0.000 0.0332(18) 0.000
C14 0.049(2) 0.114(3) 0.060(2) 0.000 0.0332(18) 0.000
C15 0.095(6) 0.074(5) 0.135(7) 0.017(5) 0.085(6) 0.021(4)
C18 0.053(3) 0.072(3) 0.045(3) 0.005(2) 0.035(2) 0.005(2)
C19 0.050(4) 0.057(4) 0.045(4) 0.000 0.032(3) 0.000
C20 0.063(3) 0.060(3) 0.058(3) 0.015(3) 0.042(3) 0.012(3)
C21 0.064(4) 0.080(4) 0.056(3) 0.015(3) 0.040(3) 0.018(3)
C22 0.099(5) 0.083(5) 0.071(4) 0.039(4) 0.062(4) 0.034(4)
C23 0.114(6) 0.065(4) 0.083(5) 0.018(4) 0.066(5) 0.013(4)
C24 0.100(5) 0.062(4) 0.079(4) 0.010(3) 0.058(4) -0.005(4)
C25 0.071(4) 0.063(4) 0.063(3) 0.012(3) 0.047(3) 0.005(3)
C26 0.069(4) 0.114(6) 0.059(4) 0.021(4) 0.037(3) 0.017(4)
C29 0.067(4) 0.062(4) 0.062(3) 0.006(3) 0.031(3) -0.012(3)
C30 0.080(4) 0.091(5) 0.063(4) 0.001(4) 0.040(3) -0.008(4)
C31 0.087(5) 0.088(5) 0.088(5) 0.004(4) 0.040(4) 0.019(4)

loop_
_atom_type_symbol
_atom_type_description
_atom_type_scat_dispersion_real
_atom_type_scat_dispersion_imag
_atom_type_scat_source
C C 0.0033 0.0016 'International Tables Vol C Tables 4.2.6.8 and 6.1.1.4'
H H 0.0000 0.0000 'International Tables Vol C Tables 4.2.6.8 and 6.1.1.4'
N N 0.0061 0.0033 'International Tables Vol C Tables 4.2.6.8 and 6.1.1.4'
Br Br -0.2901 2.4595 'International Tables Vol C Tables 4.2.6.8 and 6.1.1.4'
Fe Fe 0.3463 0.8444 'International Tables Vol C Tables 4.2.6.8 and 6.1.1.4'

loop_
_geom_angle_atom_site_label_1
_geom_angle_atom_site_label_2
_geom_angle_atom_site_label_3
_geom_angle
_geom_angle_site_symmetry_1
_geom_angle_site_symmetry_3
C1 Fe1 Br1 108.18(9) . .
C1 Fe1 Br1 108.18(9) . 6_565
Br1 Fe1 Br1 115.56(6) . 6_565
C1 Fe1 Br2 116.11(18) . .
Br1 Fe1 Br2 104.52(3) . .
Br1 Fe1 Br2 104.52(3) 6_565 .
C1 N1 C2 111.9(6) . .
C1 N1 C4 126.6(6) . .
C2 N1 C4 121.5(6) . .
C1 N2 C3 112.3(6) . .
C1 N2 C11 126.6(6) . .
C3 N2 C11 121.1(6) . .
C19 N3 C18 107.8(5) . .
C19 N3 C20 125.6(4) . .
C18 N3 C20 126.5(4) . .
N1 C1 N2 102.2(5) . .
N1 C1 Fe1 131.3(5) . .
N2 C1 Fe1 126.6(5) . .
C3 C2 N1 108.1(7) . .
C3 C2 H2 126.0 . .
N1 C2 H2 126.0 . .
C2 C3 N2 105.6(6) . .
C2 C3 H3 127.2 . .
N2 C3 H3 127.2 . .
C5 C4 C5 123.2(9) . 6_565
C5 C4 N1 118.3(5) . .
C5 C4 N1 118.3(5) 6_565 .
C4 C5 C6 116.6(8) . .
C4 C5 C8 122.1(6) . .
C6 C5 C8 121.3(8) . .
C7 C6 C5 120.7(8) . .
C7 C6 H6 119.7 . .
C5 C6 H6 119.7 . .
C6 C7 C6 122.1(10) 6_565 .
C6 C7 H7 118.9 6_565 .
C6 C7 H7 118.9 . .
C5 C8 C9 111.2(7) . .
C5 C8 C10 113.7(7) . .
C9 C8 C10 109.1(7) . .
C5 C8 H8 107.5 . .
C9 C8 H8 107.5 . .
C10 C8 H8 107.5 . .
C8 C9 H9A 109.5 . .
C8 C9 H9B 109.5 . .
H9A C9 H9B 109.5 . .
C8 C9 H9C 109.5 . .
H9A C9 H9C 109.5 . .
H9B C9 H9C 109.5 . .
C8 C10 H10A 109.5 . .
C8 C10 H10B 109.5 . .
H10A C10 H10B 109.5 . .
C8 C10 H10C 109.5 . .
H10A C10 H10C 109.5 . .
H10B C10 H10C 109.5 . .
C12 C11 C12 124.1(9) 6_565 .
C12 C11 N2 117.9(4) 6_565 .
C12 C11 N2 117.9(4) . .
C11 C12 C13 116.3(7) . .
C11 C12 C15 121.6(6) . .
C13 C12 C15 122.0(7) . .
C14 C13 C12 120.0(8) . .
C14 C13 H13 120.0 . .
C12 C13 H13 120.0 . .
C13 C14 C13 123.2(9) . 6_565
C13 C14 H14 118.4 . .
C13 C14 H14 118.4 6_565 .
C12 C15 C16' 109.0(10) . .
C12 C15 C17' 123.0(11) . .
C16' C15 C17' 104.2(13) . .
C12 C15 C16 115.8(10) . .
C16' C15 C16 19.0(12) . .
C17' C15 C16 110.7(13) . .
C12 C15 C17 102.8(10) . .
C16' C15 C17 99.7(13) . .
C17' C15 C17 25.6(11) . .
C16 C15 C17 113.5(13) . .
C12 C15 H15 111(5) . .
C16' C15 H15 123(6) . .
C17' C15 H15 87(5) . .
C16 C15 H15 105(6) . .
C17 C15 H15 110(5) . .
C15 C16 H16A 109.5 . .
C15 C16 H16B 109.5 . .
C15 C16 H16C 109.5 . .
C15 C16' H16D 109.5 . .
C15 C16' H16E 109.5 . .
H16D C16' H16E 109.5 . .
C15 C16' H16F 109.5 . .
H16D C16' H16F 109.5 . .
H16E C16' H16F 109.5 . .
C15 C17 H17A 109.5 . .
C15 C17 H17B 109.5 . .
C15 C17 H17C 109.5 . .
C15 C17' H17D 109.5 . .
C15 C17' H17E 109.5 . .
H17D C17' H17E 109.5 . .
C15 C17' H17F 109.5 . .
H17D C17' H17F 109.5 . .
H17E C17' H17F 109.5 . .
C18 C18 N3 107.1(3) 6_565 .
C18 C18 H18 126.4 6_565 .
N3 C18 H18 126.4 . .
N3 C19 N3 110.1(6) 6_565 .
N3 C19 H19 124.9 6_565 .
N3 C19 H19 124.9 . .
C25 C20 C21 123.8(6) . .
C25 C20 N3 118.5(5) . .
C21 C20 N3 117.8(5) . .
C20 C21 C22 116.1(6) . .
C20 C21 C26 121.7(6) . .
C22 C21 C26 122.2(6) . .
C23 C22 C21 121.6(6) . .
C23 C22 H22 119.2 . .
C21 C22 H22 119.2 . .
C24 C23 C22 120.3(7) . .
C24 C23 H23 119.8 . .
C22 C23 H23 119.8 . .
C23 C24 C25 121.5(7) . .
C23 C24 H24 119.2 . .
C25 C24 H24 119.2 . .
C20 C25 C24 116.7(6) . .
C20 C25 C29 122.3(5) . .
C24 C25 C29 121.0(6) . .
C21 C26 C27' 116.8(10) . .
C21 C26 C28' 110.5(10) . .
C27' C26 C28' 108.5(12) . .
C21 C26 C28 114.3(10) . .
C27' C26 C28 119.8(13) . .
C28' C26 C28 21.1(11) . .
C21 C26 C27 103.8(10) . .
C27' C26 C27 25.0(10) . .
C28' C26 C27 95.9(12) . .
C28 C26 C27 113.6(12) . .
C21 C26 H26 113(5) . .
C27' C26 H26 98(5) . .
C28' C26 H26 109(5) . .
C28 C26 H26 89(5) . .
C27 C26 H26 123(5) . .
C26 C27 H27A 109.5 . .
C26 C27 H27B 109.5 . .
C26 C27 H27C 109.5 . .
C26 C27' H27D 109.5 . .
C26 C27' H27E 109.5 . .
H27D C27' H27E 109.5 . .
C26 C27' H27F 109.5 . .
H27D C27' H27F 109.5 . .
H27E C27' H27F 109.5 . .
C26 C28 H28A 109.5 . .
C26 C28 H28B 109.5 . .
C26 C28 H28C 109.5 . .
C26 C28' H28D 109.5 . .
C26 C28' H28E 109.5 . .
H28D C28' H28E 109.5 . .
C26 C28' H28F 109.5 . .
H28D C28' H28F 109.5 . .
H28E C28' H28F 109.5 . .
C25 C29 C31 111.7(6) . .
C25 C29 C30 112.2(6) . .
C31 C29 C30 111.1(6) . .
C25 C29 H29 107.2 . .
C31 C29 H29 107.2 . .
C30 C29 H29 107.2 . .
C29 C30 H30A 109.5 . .
C29 C30 H30B 109.5 . .
H30A C30 H30B 109.5 . .
C29 C30 H30C 109.5 . .
H30A C30 H30C 109.5 . .
H30B C30 H30C 109.5 . .
C29 C31 H31A 109.5 . .
C29 C31 H31B 109.5 . .
H31A C31 H31B 109.5 . .
C29 C31 H31C 109.5 . .
H31A C31 H31C 109.5 . .
H31B C31 H31C 109.5 . .
C34 C32 C35 144(10) 6_565 6_565
C34 C32 C33 90(10) 6_565 .
C35 C32 C33 126(2) 6_565 .
C34 C32 C37 143(10) 6_565 .
C35 C32 C37 1(2) 6_565 .
C33 C32 C37 127(3) . .
C34 C32 C38 13(10) 6_565 .
C35 C32 C38 135(2) 6_565 .
C33 C32 C38 100(2) . .
C37 C32 C38 134(2) . .
C32 C33 C32 113(3) . 6_565
C32 C33 C34 4(3) . 6_565
C32 C33 C34 117.7(19) 6_565 6_565
C32 C33 C34 117.7(19) . .
C32 C33 C34 4(3) 6_565 .
C34 C33 C34 122(4) 6_565 .
C32 C34 C33 86(10) 6_565 .
C32 C34 C38 166(10) 6_565 6_565
C33 C34 C38 105(2) . 6_565
C32 C34 C35 34(10) 6_565 .
C33 C34 C35 119(3) . .
C38 C34 C35 137(2) 6_565 .
C32 C34 C37 35(10) 6_565 6_565
C33 C34 C37 120(2) . 6_565
C38 C34 C37 136(2) 6_565 6_565
C35 C34 C37 1(2) . 6_565
C37 C35 C32 163(10) 6_565 6_565
C37 C35 C36 78(10) 6_565 .
C32 C35 C36 119(3) 6_565 .
C37 C35 C34 160(10) 6_565 .
C32 C35 C34 2.5(19) 6_565 .
C36 C35 C34 121(3) . .
C37 C36 C37 124(4) . 6_565
C37 C36 C35 3(3) . 6_565
C37 C36 C35 120.9(18) 6_565 6_565
C37 C36 C35 120.9(18) . .
C37 C36 C35 3(3) 6_565 .
C35 C36 C35 118(4) 6_565 .
C35 C37 C36 98(10) 6_565 .
C35 C37 C32 16(10) 6_565 .
C36 C37 C32 114(3) . .
C35 C37 C34 19(10) 6_565 6_565
C36 C37 C34 117(2) . 6_565
C32 C37 C34 2.5(17) . 6_565
C34 C38 C32 1(2) 6_565 .
C40 C39 C40 172(3) . 6_565
C40 C39 C44 123(2) . .
C40 C39 C44 48.3(14) 6_565 .
C40 C39 C44 48.3(14) . 6_565
C40 C39 C44 123(2) 6_565 6_565
C44 C39 C44 75.1(19) . 6_565
C40 C39 C45 43.7(12) . 6_565
C40 C39 C45 145(2) 6_565 6_565
C44 C39 C45 167.1(17) . 6_565
C44 C39 C45 91.9(12) 6_565 6_565
C40 C39 C45 145(2) . .
C40 C39 C45 43.7(12) 6_565 .
C44 C39 C45 91.9(12) . .
C44 C39 C45 167.1(17) 6_565 .
C45 C39 C45 101(2) 6_565 .
C45 C40 C44 157(2) 6_565 6_565
C45 C40 C39 81.4(16) 6_565 .
C44 C40 C39 75.3(16) 6_565 .
C45 C40 C41 145(3) 6_565 .
C44 C40 C41 58.0(18) 6_565 .
C39 C40 C41 133(3) . .
C44 C41 C40 54.7(17) 6_565 .
C44 C41 C42 52.6(15) 6_565 .
C40 C41 C42 107(2) . .
C44 C42 C43 72.4(14) 6_565 .
C44 C42 C41 54.9(17) 6_565 .
C43 C42 C41 127(2) . .
C42 C43 C42 173(3) . 6_565
C42 C43 C44 48.4(12) . 6_565
C42 C43 C44 124.3(19) 6_565 6_565
C42 C43 C44 124.3(19) . .
C42 C43 C44 48.4(12) 6_565 .
C44 C43 C44 75.9(19) 6_565 .
C40 C44 C42 140(2) 6_565 6_565
C40 C44 C41 67.4(15) 6_565 6_565
C42 C44 C41 72.5(15) 6_565 6_565
C40 C44 C43 161(2) 6_565 .
C42 C44 C43 59.2(11) 6_565 .
C41 C44 C43 131.6(18) 6_565 .
C40 C44 C39 56.4(11) 6_565 .
C42 C44 C39 163(2) 6_565 .
C41 C44 C39 123.7(17) 6_565 .
C43 C44 C39 104.4(17) . .
C40 C44 C44 108.8(13) 6_565 6_565
C42 C44 C44 111.2(13) 6_565 6_565
C41 C44 C44 175.9(15) 6_565 6_565
C43 C44 C44 52.1(9) . 6_565
C39 C44 C44 52.4(9) . 6_565
C40 C45 C39 55.0(12) 6_565 .
C47 C46 C47 166(3) 6_565 .
C47 C46 C50 83.2(15) 6_565 .
C47 C46 C50 83.2(15) . .
C47 C46 C49 134(2) 6_565 5_767
C47 C46 C49 59.5(12) . 5_767
C50 C46 C49 142.7(11) . 5_767
C47 C46 C49 59.5(12) 6_565 .
C47 C46 C49 134(2) . .
C50 C46 C49 142.7(11) . .
C49 C46 C49 74(2) 5_767 .
C47 C46 C46 96.6(14) 6_565 5_767
C47 C46 C46 96.6(14) . 5_767
C50 C46 C46 176(3) . 5_767
C49 C46 C46 37.2(11) 5_767 5_767
C49 C46 C46 37.2(11) . 5_767
C46 C47 C49 66.4(12) . 5_767
C46 C47 C48 125(2) . .
C49 C47 C48 59.0(17) 5_767 .
C48 C48 C49 77.3(17) 2_757 5_767
C48 C48 C47 136(5) 2_757 .
C49 C48 C47 60.3(15) 5_767 .
C48 C49 C48 25(3) 6_565 5_767
C48 C49 C47 60.7(13) 6_565 6_565
C48 C49 C47 86(3) 5_767 6_565
C48 C49 C47 86(3) 6_565 5_767
C48 C49 C47 60.7(13) 5_767 5_767
C47 C49 C47 146(3) 6_565 5_767
C48 C49 C46 139(2) 6_565 5_767
C48 C49 C46 114.8(15) 5_767 5_767
C47 C49 C46 160(2) 6_565 5_767
C47 C49 C46 54.1(8) 5_767 5_767
C48 C49 C46 114.8(15) 6_565 .
C48 C49 C46 139(2) 5_767 .
C47 C49 C46 54.1(8) 6_565 .
C47 C49 C46 160(2) 5_767 .
C46 C49 C46 106(2) 5_767 .
C46 C50 C47 44.2(8) . 6_565

loop_
_geom_bond_atom_site_label_1
_geom_bond_atom_site_label_2
_geom_bond_distance
_geom_bond_site_symmetry_2
Br1 Fe1 2.4356(9) .
Br2 Fe1 2.4600(12) .
Fe1 C1 2.110(7) .
Fe1 Br1 2.4356(9) 6_565
N1 C1 1.367(8) .
N1 C2 1.372(9) .
N1 C4 1.464(11) .
N2 C1 1.377(8) .
N2 C3 1.390(9) .
N2 C11 1.433(10) .
N3 C19 1.320(6) .
N3 C18 1.392(6) .
N3 C20 1.445(7) .
C2 C3 1.335(11) .
C2 H2 0.9400 .
C3 H3 0.9400 .
C4 C5 1.380(9) .
C4 C5 1.380(9) 6_565
C5 C6 1.418(8) .
C5 C8 1.508(11) .
C6 C7 1.337(9) .
C6 H6 0.9400 .
C7 C6 1.337(9) 6_565
C7 H7 0.9400 .
C8 C9 1.547(10) .
C8 C10 1.556(11) .
C8 H8 0.9900 .
C9 H9A 0.9700 .
C9 H9B 0.9700 .
C9 H9C 0.9700 .
C10 H10A 0.9700 .
C10 H10B 0.9700 .
C10 H10C 0.9700 .
C11 C12 1.389(8) 6_565
C11 C12 1.389(8) .
C12 C13 1.405(9) .
C12 C15 1.504(11) .
C13 C14 1.349(8) .
C13 H13 0.9400 .
C14 C13 1.349(8) 6_565
C14 H14 0.9400 .
C15 C16' 1.52(2) .
C15 C17' 1.524(15) .
C15 C16 1.53(2) .
C15 C17 1.554(15) .
C15 H15 0.989(10) .
C16 H16A 0.9700 .
C16 H16B 0.9700 .
C16 H16C 0.9700 .
C16' H16D 0.9700 .
C16' H16E 0.9700 .
C16' H16F 0.9700 .
C17 H17A 0.9700 .
C17 H17B 0.9700 .
C17 H17C 0.9700 .
C17' H17D 0.9700 .
C17' H17E 0.9700 .
C17' H17F 0.9700 .
C18 C18 1.344(11) 6_565
C18 H18 0.9400 .
C19 N3 1.320(6) 6_565
C19 H19 0.9400 .
C20 C25 1.393(8) .
C20 C21 1.399(8) .
C21 C22 1.401(10) .
C21 C26 1.492(10) .
C22 C23 1.380(10) .
C22 H22 0.9400 .
C23 C24 1.362(9) .
C23 H23 0.9400 .
C24 C25 1.400(9) .
C24 H24 0.9400 .
C25 C29 1.513(8) .
C26 C27' 1.508(15) .
C26 C28' 1.54(2) .
C26 C28 1.55(2) .
C26 C27 1.567(15) .
C26 H26 0.987(10) .
C27 H27A 0.9700 .
C27 H27B 0.9700 .
C27 H27C 0.9700 .
C27' H27D 0.9700 .
C27' H27E 0.9700 .
C27' H27F 0.9700 .
C28 H28A 0.9700 .
C28 H28B 0.9700 .
C28 H28C 0.9700 .
C28' H28D 0.9700 .
C28' H28E 0.9700 .
C28' H28F 0.9700 .
C29 C31 1.525(10) .
C29 C30 1.524(9) .
C29 H29 0.9900 .
C30 H30A 0.9700 .
C30 H30B 0.9700 .
C30 H30C 0.9700 .
C31 H31A 0.9700 .
C31 H31B 0.9700 .
C31 H31C 0.9700 .
C32 C34 0.11(6) 6_565
C32 C35 1.32(6) 6_565
C32 C33 1.357(18) .
C32 C37 1.396(19) .
C32 C38 1.53(2) .
C33 C32 1.357(18) 6_565
C33 C34 1.360(18) 6_565
C33 C34 1.360(18) .
C34 C32 0.11(6) 6_565
C34 C38 1.43(5) 6_565
C34 C35 1.408(18) .
C34 C37 1.48(6) 6_565
C35 C37 0.08(7) 6_565
C35 C32 1.32(6) 6_565
C35 C36 1.384(18) .
C36 C37 1.370(18) .
C36 C37 1.370(18) 6_565
C36 C35 1.384(18) 6_565
C37 C35 0.08(7) 6_565
C37 C34 1.48(6) 6_565
C38 C34 1.43(5) 6_565
C39 C40 1.259(16) .
C39 C40 1.259(16) 6_565
C39 C44 1.463(16) .
C39 C44 1.463(16) 6_565
C39 C45 1.521(16) 6_565
C39 C45 1.521(16) .
C40 C45 1.06(3) 6_565
C40 C44 1.13(3) 6_565
C40 C41 1.277(17) .
C41 C44 1.17(3) 6_565
C41 C42 1.367(17) .
C42 C44 1.14(3) 6_565
C42 C43 1.306(16) .
C43 C42 1.306(16) 6_565
C43 C44 1.451(17) 6_565
C43 C44 1.451(16) .
C44 C40 1.13(3) 6_565
C44 C42 1.14(3) 6_565
C44 C41 1.17(3) 6_565
C44 C44 1.78(4) 6_565
C45 C40 1.06(3) 6_565
C46 C47 1.306(16) 6_565
C46 C47 1.306(16) .
C46 C50 1.49(2) .
C46 C49 1.476(13) 5_767
C46 C49 1.476(13) .
C46 C46 2.35(4) 5_767
C47 C49 1.39(2) 5_767
C47 C48 1.39(2) .
C48 C48 0.60(8) 2_757
C48 C49 1.37(3) 5_767
C49 C48 1.37(3) 6_565
C49 C48 1.37(3) 5_767
C49 C47 1.39(2) 6_565
C49 C47 1.39(2) 5_767
C49 C46 1.476(13) 5_767
C50 C47 1.86(3) 6_565

loop_
_geom_torsion_atom_site_label_1
_geom_torsion_atom_site_label_2
_geom_torsion_atom_site_label_3
_geom_torsion_atom_site_label_4
_geom_torsion
_geom_torsion_site_symmetry_1
_geom_torsion_site_symmetry_4
C2 N1 C1 N2 0.000(1) . .
C4 N1 C1 N2 180.000(2) . .
C2 N1 C1 Fe1 180.000(2) . .
C4 N1 C1 Fe1 0.000(3) . .
C3 N2 C1 N1 0.000(1) . .
C11 N2 C1 N1 180.000(3) . .
C3 N2 C1 Fe1 180.000(2) . .
C11 N2 C1 Fe1 0.000(2) . .
Br1 Fe1 C1 N1 62.94(6) . .
Br1 Fe1 C1 N1 -62.94(6) 6_565 .
Br2 Fe1 C1 N1 180.000(2) . .
Br1 Fe1 C1 N2 -117.06(6) . .
Br1 Fe1 C1 N2 117.06(6) 6_565 .
Br2 Fe1 C1 N2 0.000(2) . .
C1 N1 C2 C3 0.000(3) . .
C4 N1 C2 C3 180.000(3) . .
N1 C2 C3 N2 0.000(2) . .
C1 N2 C3 C2 0.000(2) . .
C11 N2 C3 C2 180.000(3) . .
C1 N1 C4 C5 -92.8(7) . .
C2 N1 C4 C5 87.2(7) . .
C1 N1 C4 C5 92.8(7) . 6_565
C2 N1 C4 C5 -87.2(7) . 6_565
C5 C4 C5 C6 0.5(13) 6_565 .
N1 C4 C5 C6 -173.5(6) . .
C5 C4 C5 C8 179.7(5) 6_565 .
N1 C4 C5 C8 5.7(11) . .
C4 C5 C6 C7 1.3(10) . .
C8 C5 C6 C7 -177.9(7) . .
C5 C6 C7 C6 -3.3(13) . 6_565
C4 C5 C8 C9 -89.7(9) . .
C6 C5 C8 C9 89.5(8) . .
C4 C5 C8 C10 146.7(7) . .
C6 C5 C8 C10 -34.1(9) . .
C1 N2 C11 C12 -91.1(7) . 6_565
C3 N2 C11 C12 88.9(7) . 6_565
C1 N2 C11 C12 91.1(7) . .
C3 N2 C11 C12 -88.9(7) . .
C12 C11 C12 C13 -1.9(13) 6_565 .
N2 C11 C12 C13 175.7(6) . .
C12 C11 C12 C15 176.2(6) 6_565 .
N2 C11 C12 C15 -6.2(11) . .
C11 C12 C13 C14 0.2(10) . .
C15 C12 C13 C14 -177.9(7) . .
C12 C13 C14 C13 1.4(13) . 6_565
C11 C12 C15 C16' 105.3(11) . .
C13 C12 C15 C16' -76.7(12) . .
C11 C12 C15 C17' -132.5(12) . .
C13 C12 C15 C17' 45.5(14) . .
C11 C12 C15 C16 86.1(12) . .
C13 C12 C15 C16 -95.9(11) . .
C11 C12 C15 C17 -149.6(11) . .
C13 C12 C15 C17 28.4(12) . .
C19 N3 C18 C18 0.2(5) . 6_565
C20 N3 C18 C18 -176.7(4) . 6_565
C18 N3 C19 N3 -0.3(8) . 6_565
C20 N3 C19 N3 176.6(4) . 6_565
C19 N3 C20 C25 93.5(7) . .
C18 N3 C20 C25 -90.1(7) . .
C19 N3 C20 C21 -86.2(7) . .
C18 N3 C20 C21 90.1(6) . .
C25 C20 C21 C22 0.2(9) . .
N3 C20 C21 C22 180.0(5) . .
C25 C20 C21 C26 178.3(6) . .
N3 C20 C21 C26 -1.9(8) . .
C20 C21 C22 C23 -1.9(9) . .
C26 C21 C22 C23 -179.9(6) . .
C21 C22 C23 C24 2.6(11) . .
C22 C23 C24 C25 -1.5(11) . .
C21 C20 C25 C24 0.7(9) . .
N3 C20 C25 C24 -179.0(5) . .
C21 C20 C25 C29 179.4(6) . .
N3 C20 C25 C29 -0.4(8) . .
C23 C24 C25 C20 -0.1(10) . .
C23 C24 C25 C29 -178.8(7) . .
C20 C21 C26 C27' -94.7(12) . .
C22 C21 C26 C27' 83.2(12) . .
C20 C21 C26 C28' 140.7(9) . .
C22 C21 C26 C28' -41.3(11) . .
C20 C21 C26 C28 118.3(10) . .
C22 C21 C26 C28 -63.8(11) . .
C20 C21 C26 C27 -117.5(10) . .
C22 C21 C26 C27 60.4(11) . .
C20 C25 C29 C31 -95.3(7) . .
C24 C25 C29 C31 83.3(8) . .
C20 C25 C29 C30 139.2(6) . .
C24 C25 C29 C30 -42.2(8) . .
C34 C32 C33 C32 173(39) 6_565 6_565
C35 C32 C33 C32 2(8) 6_565 6_565
C37 C32 C33 C32 2(5) . 6_565
C38 C32 C33 C32 -178.9(18) . 6_565
C35 C32 C33 C34 -171(47) 6_565 6_565
C37 C32 C33 C34 -171(43) . 6_565
C38 C32 C33 C34 8(41) . 6_565
C34 C32 C33 C34 172(43) 6_565 .
C35 C32 C33 C34 1(5) 6_565 .
C37 C32 C33 C34 1(3) . .
C38 C32 C33 C34 -180(2) . .
C32 C33 C34 C32 7(41) . 6_565
C34 C33 C34 C32 8(44) 6_565 6_565
C32 C33 C34 C38 178(4) . 6_565
C32 C33 C34 C38 171(44) 6_565 6_565
C34 C33 C34 C38 179.1(13) 6_565 6_565
C32 C33 C34 C35 -1(2) . .
C32 C33 C34 C35 -8(41) 6_565 .
C34 C33 C34 C35 0(4) 6_565 .
C32 C33 C34 C37 -1(4) . 6_565
C32 C33 C34 C37 -8(38) 6_565 6_565
C34 C33 C34 C37 0(7) 6_565 6_565
C32 C34 C35 C37 173(100) 6_565 6_565
C33 C34 C35 C37 -173(100) . 6_565
C38 C34 C35 C37 8(100) 6_565 6_565
C33 C34 C35 C32 14(70) . 6_565
C38 C34 C35 C32 -164(75) 6_565 6_565
C37 C34 C35 C32 -173(100) 6_565 6_565
C32 C34 C35 C36 -19(70) 6_565 .
C33 C34 C35 C36 -5(5) . .
C38 C34 C35 C36 176(5) 6_565 .
C37 C34 C35 C36 168(100) 6_565 .
C37 C35 C36 C37 -173(91) 6_565 .
C32 C35 C36 C37 10(5) 6_565 .
C34 C35 C36 C37 11(4) . .
C32 C35 C36 C37 -177(95) 6_565 6_565
C34 C35 C36 C37 -176(93) . 6_565
C37 C35 C36 C35 -174(86) 6_565 6_565
C32 C35 C36 C35 9(10) 6_565 6_565
C34 C35 C36 C35 10(8) . 6_565
C37 C36 C37 C35 -7(94) 6_565 6_565
C35 C36 C37 C35 -6(88) . 6_565
C37 C36 C37 C32 -10(8) 6_565 .
C35 C36 C37 C32 -3(87) 6_565 .
C35 C36 C37 C32 -9(3) . .
C37 C36 C37 C34 -11(10) 6_565 6_565
C35 C36 C37 C34 -4(85) 6_565 6_565
C35 C36 C37 C34 -10(5) . 6_565
C34 C32 C37 C35 -172(100) 6_565 6_565
C33 C32 C37 C35 -7(100) . 6_565
C38 C32 C37 C35 175(100) . 6_565
C34 C32 C37 C36 -161(68) 6_565 .
C35 C32 C37 C36 10(100) 6_565 .
C33 C32 C37 C36 3(5) . .
C38 C32 C37 C36 -175(4) . .
C35 C32 C37 C34 172(100) 6_565 6_565
C33 C32 C37 C34 165(68) . 6_565
C38 C32 C37 C34 -14(65) . 6_565
C35 C32 C38 C34 140(100) 6_565 6_565
C33 C32 C38 C34 -39(100) . 6_565
C37 C32 C38 C34 140(100) . 6_565
C40 C39 C40 C45 177(12) 6_565 6_565
C44 C39 C40 C45 180(2) . 6_565
C44 C39 C40 C45 -180(3) 6_565 6_565
C45 C39 C40 C45 1(2) . 6_565
C40 C39 C40 C44 -4(13) 6_565 6_565
C44 C39 C40 C44 -0.4(14) . 6_565
C45 C39 C40 C44 180(3) 6_565 6_565
C45 C39 C40 C44 -179(3) . 6_565
C40 C39 C40 C41 -2(13) 6_565 .
C44 C39 C40 C41 1(2) . .
C44 C39 C40 C41 1.4(17) 6_565 .
C45 C39 C40 C41 -179(3) 6_565 .
C45 C39 C40 C41 -178(2) . .
C45 C40 C41 C44 -179(4) 6_565 6_565
C39 C40 C41 C44 -2(2) . 6_565
C45 C40 C41 C42 -177(4) 6_565 .
C44 C40 C41 C42 2(2) 6_565 .
C39 C40 C41 C42 1(2) . .
C40 C41 C42 C44 -2(2) . 6_565
C44 C41 C42 C43 2(3) 6_565 .
C40 C41 C42 C43 0(3) . .
C44 C42 C43 C42 -5(22) 6_565 6_565
C41 C42 C43 C42 -7(24) . 6_565
C41 C42 C43 C44 -2(2) . 6_565
C44 C42 C43 C44 0(2) 6_565 .
C41 C42 C43 C44 -3(4) . .
C42 C43 C44 C40 13(9) . 6_565
C42 C43 C44 C40 -168(9) 6_565 6_565
C44 C43 C44 C40 12(9) 6_565 6_565
C42 C43 C44 C42 -179(3) . 6_565
C44 C43 C44 C42 -179.6(18) 6_565 6_565
C42 C43 C44 C41 178(3) . 6_565
C42 C43 C44 C41 -3(3) 6_565 6_565
C44 C43 C44 C41 178(2) 6_565 6_565
C42 C43 C44 C39 4(3) . .
C42 C43 C44 C39 -177(3) 6_565 .
C44 C43 C44 C39 3(2) 6_565 .
C42 C43 C44 C44 0.4(16) . 6_565
C42 C43 C44 C44 179.6(18) 6_565 6_565
C40 C39 C44 C40 -179(2) . 6_565
C44 C39 C44 C40 -179.7(12) 6_565 6_565
C45 C39 C44 C40 -179(100) 6_565 6_565
C45 C39 C44 C40 0.1(19) . 6_565
C40 C39 C44 C42 -12(10) . 6_565
C40 C39 C44 C42 168(10) 6_565 6_565
C44 C39 C44 C42 -12(10) 6_565 6_565
C45 C39 C44 C42 -11(15) 6_565 6_565
C45 C39 C44 C42 168(9) . 6_565
C40 C39 C44 C41 -178(3) . 6_565
C40 C39 C44 C41 1.3(16) 6_565 6_565
C44 C39 C44 C41 -178(2) 6_565 6_565
C45 C39 C44 C41 -177(7) 6_565 6_565
C45 C39 C44 C41 1(3) . 6_565
C40 C39 C44 C43 -3(2) . .
C40 C39 C44 C43 176(3) 6_565 .
C44 C39 C44 C43 -3(2) 6_565 .
C45 C39 C44 C43 -2(9) 6_565 .
C45 C39 C44 C43 176.5(18) . .
C40 C39 C44 C44 0.3(11) . 6_565
C40 C39 C44 C44 179.7(12) 6_565 6_565
C45 C39 C44 C44 1(7) 6_565 6_565
C45 C39 C44 C44 179.7(16) . 6_565
C40 C39 C45 C40 179(3) . 6_565
C44 C39 C45 C40 0(2) . 6_565
C44 C39 C45 C40 1(8) 6_565 6_565
C45 C39 C45 C40 179.6(13) 6_565 6_565
C47 C46 C47 C49 160(11) 6_565 5_767
C50 C46 C47 C49 178(3) . 5_767
C49 C46 C47 C49 4(2) . 5_767
C46 C46 C47 C49 1.8(11) 5_767 5_767
C47 C46 C47 C48 160(10) 6_565 .
C50 C46 C47 C48 178(6) . .
C49 C46 C47 C48 0(5) 5_767 .
C49 C46 C47 C48 4(6) . .
C46 C46 C47 C48 2(5) 5_767 .
C46 C47 C48 C48 17(27) . 2_757
C49 C47 C48 C48 17(22) 5_767 2_757
C46 C47 C48 C49 0(5) . 5_767
C47 C46 C49 C48 0(4) 6_565 6_565
C47 C46 C49 C48 173(4) . 6_565
C50 C46 C49 C48 3(7) . 6_565
C49 C46 C49 C48 177(4) 5_767 6_565
C46 C46 C49 C48 177(4) 5_767 6_565
C47 C46 C49 C48 7(5) 6_565 5_767
C47 C46 C49 C48 -179(6) . 5_767
C50 C46 C49 C48 10(7) . 5_767
C49 C46 C49 C48 -176(5) 5_767 5_767
C46 C46 C49 C48 -176(5) 5_767 5_767
C47 C46 C49 C47 173(4) . 6_565
C50 C46 C49 C47 3(5) . 6_565
C49 C46 C49 C47 177.0(18) 5_767 6_565
C46 C46 C49 C47 177.0(18) 5_767 6_565
C47 C46 C49 C47 176(2) 6_565 5_767
C47 C46 C49 C47 -10(6) . 5_767
C50 C46 C49 C47 179(6) . 5_767
C49 C46 C49 C47 -7(4) 5_767 5_767
C46 C46 C49 C47 -7(4) 5_767 5_767
C47 C46 C49 C46 -177.0(18) 6_565 5_767
C47 C46 C49 C46 -4(2) . 5_767
C50 C46 C49 C46 -174(6) . 5_767
C49 C46 C49 C46 0.000(5) 5_767 5_767
C47 C46 C50 C47 -176(3) . 6_565
C49 C46 C50 C47 -173(5) 5_767 6_565
C49 C46 C50 C47 -3(5) . 6_565
C46 C46 C50 C47 -87.8(16) 5_767 6_565
